data_7118556
loop_
_publ_author_name
'Alexandropoulos, Dimitris I.'
'Cunha-Silva, Lu\'is'
'Lorusso, Giulia'
'Evangelisti, Marco'
'Tang, Jinkui'
'Stamatatos, Theocharis C.'

_publ_section_title
;
 Dodecanuclear 3d/4f-metal clusters with a 'Star of David' topology:
 single-molecule magnetism and magnetocaloric properties.
;
_journal_issue 8
_journal_name_full 'Chemical communications (Cambridge, England)'
_journal_page_first 1693
_journal_page_last 1696
_journal_paper_doi 10.1039/c5cc09385f
_journal_volume 52
_journal_year 2016
_chemical_formula_moiety 'C128 H104 Dy6 N10 O52 Zn6'
_chemical_formula_sum 'C128 H104 Dy6 N10 O52 Zn6'
_chemical_formula_weight 3981.43
_space_group_crystal_system orthorhombic
_space_group_IT_number 64
_space_group_name_Hall '-C 2ac 2'
_space_group_name_H-M_alt 'C m c e'
_atom_sites_solution_hydrogens geom
_audit_creation_date '23 November 2015'
_audit_creation_method 'SHELXL-2014/7 and enCIFer'
_audit_update_record
;
2015-11-23 deposited with the CCDC.
2015-11-25 downloaded from the CCDC.
;
_cell_angle_alpha 90
_cell_angle_beta 90
_cell_angle_gamma 90
_cell_formula_units_Z 4
_cell_length_a 35.3950(19)
_cell_length_b 22.7777(15)
_cell_length_c 22.9329(18)
_cell_measurement_reflns_used 8543
_cell_measurement_temperature 150(2)
_cell_measurement_theta_max 26.28
_cell_measurement_theta_min 2.43
_cell_volume 18489(2)
_computing_structure_refinement 'SHELXL-2014/7 (Sheldrick, 2014)'
_diffrn_ambient_temperature 150(2)
_diffrn_measured_fraction_theta_full 0.996
_diffrn_measured_fraction_theta_max 0.996
_diffrn_measurement_device_type 'Bruker X8 Kappa CCD APEX II'
_diffrn_measurement_method '\f and \w scans'
_diffrn_radiation_type MoK\a
_diffrn_radiation_wavelength 0.71073
_diffrn_reflns_av_R_equivalents 0.0362
_diffrn_reflns_av_unetI/netI 0.0150
_diffrn_reflns_Laue_measured_fraction_full 0.996
_diffrn_reflns_Laue_measured_fraction_max 0.996
_diffrn_reflns_limit_h_max 42
_diffrn_reflns_limit_h_min -33
_diffrn_reflns_limit_k_max 27
_diffrn_reflns_limit_k_min -27
_diffrn_reflns_limit_l_max 27
_diffrn_reflns_limit_l_min -27
_diffrn_reflns_number 144404
_diffrn_reflns_point_group_measured_fraction_full 0.996
_diffrn_reflns_point_group_measured_fraction_max 0.996
_diffrn_reflns_theta_full 25.027
_diffrn_reflns_theta_max 25.027
_diffrn_reflns_theta_min 3.653
_diffrn_source 'fine-focus sealed tube'
_exptl_absorpt_coefficient_mu 3.223
_exptl_absorpt_correction_T_max 0.724
_exptl_absorpt_correction_T_min 0.660
_exptl_absorpt_correction_type multi-scan
_exptl_absorpt_process_details
; 
'SADABS V2012/1 (Bruker AXS Inc.)' 
;
_exptl_crystal_colour yellow
_exptl_crystal_density_diffrn 1.430
_exptl_crystal_description plate
_exptl_crystal_F_000 7736
_exptl_crystal_size_max 0.200
_exptl_crystal_size_mid 0.110
_exptl_crystal_size_min 0.100
_refine_diff_density_max 2.147
_refine_diff_density_min -1.429
_refine_diff_density_rms 0.139
_refine_ls_extinction_method none
_refine_ls_goodness_of_fit_ref 0.919
_refine_ls_hydrogen_treatment constr
_refine_ls_matrix_type full
_refine_ls_number_parameters 465
_refine_ls_number_reflns 8271
_refine_ls_number_restraints 10
_refine_ls_restrained_S_all 0.921
_refine_ls_R_factor_all 0.0621
_refine_ls_R_factor_gt 0.0498
_refine_ls_shift/su_max 0.001
_refine_ls_shift/su_mean 0.000
_refine_ls_structure_factor_coef Fsqd
_refine_ls_weighting_details 'w=1/[\s^2^(Fo^2^)+(0.0949P)^2^+647.0234P] where P=(Fo^2^+2Fc^2^)/3'
_refine_ls_weighting_scheme calc
_refine_ls_wR_factor_gt 0.1300
_refine_ls_wR_factor_ref 0.1486
_reflns_Friedel_coverage 0.000
_reflns_number_gt 6920
_reflns_number_total 8271
_reflns_threshold_expression 'I > 2\s(I)'
_cod_data_source_file c5cc09385f2.cif
_cod_data_source_block da1874sq
_cod_database_code 7118556
_shelx_shelxl_version_number 2014/7
_shelx_space_group_comment
;
The symmetry employed for this shelxl refinement is uniquely defined
by the following loop, which should always be used as a source of
symmetry information in preference to the above space-group names.
They are only intended as comments.
;
_shelx_estimated_absorpt_t_min 0.565
_shelx_estimated_absorpt_t_max 0.739

loop_
_space_group_symop_id
_space_group_symop_operation_xyz
1 'x, y, z'
2 '-x, -y+1/2, z+1/2'
3 'x, -y, -z'
4 '-x, y+1/2, -z+1/2'
5 'x+1/2, y+1/2, z'
6 '-x+1/2, -y+1, z+1/2'
7 'x+1/2, -y+1/2, -z'
8 '-x+1/2, y+1, -z+1/2'
9 '-x, -y, -z'
10 'x, y-1/2, -z-1/2'
11 '-x, y, z'
12 'x, -y-1/2, z-1/2'
13 '-x+1/2, -y+1/2, -z'
14 'x+1/2, y, -z-1/2'
15 '-x+1/2, y+1/2, z'
16 'x+1/2, -y, z-1/2'

loop_
_atom_site_label
_atom_site_type_symbol
_atom_site_fract_x
_atom_site_fract_y
_atom_site_fract_z
_atom_site_U_iso_or_equiv
_atom_site_adp_type
_atom_site_occupancy
_atom_site_site_symmetry_order
_atom_site_calc_flag
_atom_site_refinement_flags_posn
_atom_site_refinement_flags_adp
_atom_site_refinement_flags_occupancy
Dy1 Dy 0.0000 0.34417(2) 0.48912(2) 0.03267(14) Uani 1 2 d S T P
Dy2 Dy 0.08417(2) 0.44000(2) 0.44018(2) 0.03503(13) Uani 1 1 d . . .
Zn1 Zn 0.08123(3) 0.29178(4) 0.43353(4) 0.0499(3) Uani 1 1 d . . .
Zn3 Zn 0.16533(4) 0.5000 0.5000 0.0588(4) Uani 1 2 d S T P
O1 O 0.0354(3) 0.5000 0.5000 0.030(3) Uani 0.5 2 d S T P
O2 O 0.0175(3) 0.4549(4) 0.4833(4) 0.038(2) Uani 0.5 1 d . . P
O3 O 0.0000 0.3941(4) 0.5839(3) 0.053(2) Uani 1 2 d DS T P
O4 O 0.0000 0.3002(3) 0.5885(3) 0.0497(18) Uani 1 2 d DS T P
O5 O 0.0000 0.3515(5) 0.6688(4) 0.080(3) Uani 1 2 d S T P
O6 O 0.0417(2) 0.4978(3) 0.3749(3) 0.0617(16) Uani 1 1 d D . .
O7 O 0.10175(19) 0.4584(3) 0.3381(3) 0.0706(18) Uani 1 1 d D . .
O8 O 0.0664(6) 0.5168(9) 0.2744(8) 0.169(7) Uiso 0.75 1 d D . P
O9 O -0.06666(15) 0.3645(2) 0.5054(2) 0.0392(11) Uani 1 1 d . . .
O10 O -0.10146(17) 0.4613(2) 0.5393(2) 0.0474(13) Uani 1 1 d . . .
O11 O 0.03623(17) 0.2603(2) 0.4719(2) 0.0506(13) Uani 1 1 d . . .
O12 O 0.11434(14) 0.3547(2) 0.4066(3) 0.0493(13) Uani 1 1 d . . .
O13 O 0.15022(16) 0.4443(3) 0.4415(3) 0.0606(17) Uani 1 1 d . . .
O14 O 0.1241(3) 0.2426(4) 0.4755(3) 0.101(3) Uani 1 1 d . . .
O15 O 0.03739(14) 0.3696(2) 0.4068(2) 0.0385(11) Uani 1 1 d . . .
O16 O 0.2032(3) 0.4475(4) 0.5470(5) 0.105(3) Uani 1 1 d . . .
N1 N 0.0000 0.5000 0.5000 0.0099(16) Uiso 1 4 d S . P
N2 N 0.0000 0.3475(3) 0.6168(4) 0.0395(19) Uani 1 2 d DS T P
N3 N 0.0703(4) 0.4940(7) 0.3314(6) 0.118(5) Uiso 0.75 1 d D . P
N4 N 0.0760(2) 0.2416(3) 0.3576(3) 0.0584(19) Uani 1 1 d . . .
C1 C -0.0856(2) 0.3611(3) 0.5567(3) 0.0350(16) Uani 1 1 d . . .
C2 C -0.0887(2) 0.3122(3) 0.5900(3) 0.0417(17) Uani 1 1 d . . .
H2 H -0.0760 0.2775 0.5781 0.050 Uiso 1 1 calc R U .
C3 C -0.1100(2) 0.3112(3) 0.6417(3) 0.0420(17) Uani 1 1 d . . .
C4 C -0.1141(2) 0.2594(4) 0.6757(4) 0.056(2) Uani 1 1 d . . .
H4 H -0.1026 0.2240 0.6629 0.067 Uiso 1 1 calc R U .
C5 C -0.1344(3) 0.2601(5) 0.7271(4) 0.065(3) Uani 1 1 d . . .
H5 H -0.1365 0.2252 0.7495 0.078 Uiso 1 1 calc R U .
C6 C -0.1518(3) 0.3109(5) 0.7462(4) 0.070(3) Uani 1 1 d . . .
H6 H -0.1658 0.3108 0.7815 0.084 Uiso 1 1 calc R U .
C7 C -0.1486(3) 0.3627(5) 0.7132(4) 0.066(3) Uani 1 1 d . . .
H7 H -0.1602 0.3978 0.7267 0.079 Uiso 1 1 calc R U .
C8 C -0.1282(2) 0.3627(4) 0.6602(3) 0.0483(19) Uani 1 1 d . . .
C9 C -0.1253(2) 0.4133(3) 0.6249(3) 0.0474(18) Uani 1 1 d . . .
H9 H -0.1379 0.4481 0.6368 0.057 Uiso 1 1 calc R U .
C10 C -0.1050(2) 0.4142(3) 0.5747(3) 0.0401(16) Uani 1 1 d . . .
C11 C 0.0198(3) 0.2073(3) 0.4636(4) 0.059(2) Uani 1 1 d . . .
C12 C 0.0392(4) 0.1561(4) 0.4554(4) 0.077(3) Uani 1 1 d . . .
H12 H 0.0661 0.1560 0.4569 0.092 Uiso 1 1 calc R U .
C13 C 0.0194(4) 0.1029(4) 0.4447(5) 0.094(5) Uani 1 1 d . . .
C14 C 0.0394(6) 0.0498(5) 0.4346(6) 0.127(7) Uani 1 1 d . . .
H14 H 0.0663 0.0494 0.4351 0.153 Uiso 1 1 calc R U .
C15 C 0.0195(7) -0.0012(5) 0.4240(7) 0.172(15) Uani 1 1 d . . .
H15 H 0.0327 -0.0367 0.4166 0.207 Uiso 1 1 calc R U .
C16 C 0.1520(2) 0.3536(4) 0.3975(3) 0.053(2) Uani 1 1 d . . .
C17 C 0.1712(3) 0.3066(4) 0.3728(4) 0.065(3) Uani 1 1 d . . .
H17 H 0.1577 0.2726 0.3607 0.078 Uiso 1 1 calc R U .
C18 C 0.2109(2) 0.3098(5) 0.3658(5) 0.069(3) Uani 1 1 d . . .
C19 C 0.2313(3) 0.2632(6) 0.3392(5) 0.097(5) Uani 1 1 d . . .
H19 H 0.2184 0.2294 0.3256 0.116 Uiso 1 1 calc R U .
C20 C 0.2696(3) 0.2673(7) 0.3334(6) 0.108(5) Uani 1 1 d . . .
H20 H 0.2830 0.2365 0.3145 0.129 Uiso 1 1 calc R U .
C21 C 0.2896(3) 0.3158(7) 0.3547(8) 0.125(6) Uani 1 1 d . . .
H21 H 0.3164 0.3171 0.3519 0.150 Uiso 1 1 calc R U .
C22 C 0.2706(3) 0.3603(7) 0.3791(7) 0.114(5) Uani 1 1 d . . .
H22 H 0.2842 0.3940 0.3920 0.137 Uiso 1 1 calc R U .
C23 C 0.2309(3) 0.3585(6) 0.3863(5) 0.082(3) Uani 1 1 d . . .
C24 C 0.2106(3) 0.4043(5) 0.4128(6) 0.086(4) Uani 1 1 d . . .
H24 H 0.2240 0.4374 0.4272 0.103 Uiso 1 1 calc R U .
C25 C 0.1729(2) 0.4030(4) 0.4184(4) 0.059(2) Uani 1 1 d . . .
C26 C 0.01985(19) 0.3666(3) 0.3539(3) 0.0325(14) Uani 1 1 d . . .
C27 C 0.0390(2) 0.3629(4) 0.3025(3) 0.0481(19) Uani 1 1 d . . .
H27 H 0.0658 0.3631 0.3031 0.058 Uiso 1 1 calc R U .
C28 C 0.0199(2) 0.3588(3) 0.2481(3) 0.0431(17) Uani 1 1 d . . .
C29 C 0.0389(3) 0.3537(4) 0.1938(4) 0.063(2) Uani 1 1 d . . .
H29 H 0.0657 0.3550 0.1930 0.075 Uiso 1 1 calc R U .
C30 C 0.0197(3) 0.3471(4) 0.1426(3) 0.069(3) Uani 1 1 d . . .
H30 H 0.0331 0.3424 0.1070 0.083 Uiso 1 1 calc R U .
C31 C 0.0667(3) 0.2119(5) 0.3214(4) 0.075(3) Uani 1 1 d . . .
C32 C 0.0520(5) 0.1771(11) 0.2744(7) 0.208(13) Uani 1 1 d . U .
H32A H 0.0321 0.1990 0.2542 0.312 Uiso 1 1 calc R U .
H32B H 0.0415 0.1405 0.2900 0.312 Uiso 1 1 calc R U .
H32C H 0.0724 0.1679 0.2470 0.312 Uiso 1 1 calc R U .

loop_
_atom_site_aniso_label
_atom_site_aniso_U_11
_atom_site_aniso_U_22
_atom_site_aniso_U_33
_atom_site_aniso_U_23
_atom_site_aniso_U_13
_atom_site_aniso_U_12
Dy1 0.0424(3) 0.0292(2) 0.0264(2) -0.00166(17) 0.000 0.000
Dy2 0.0383(2) 0.0369(2) 0.02987(19) -0.00061(12) 0.00188(13) 0.00303(13)
Zn1 0.0608(6) 0.0436(5) 0.0455(5) -0.0046(4) 0.0074(4) 0.0122(4)
Zn3 0.0469(8) 0.0539(8) 0.0756(10) -0.0134(7) 0.000 0.000
O1 0.021(6) 0.028(6) 0.041(7) 0.006(5) 0.000 0.000
O2 0.047(5) 0.029(5) 0.039(5) -0.005(4) -0.010(4) 0.010(4)
O3 0.070(5) 0.060(5) 0.029(4) 0.002(4) 0.000 0.000
O4 0.053(5) 0.051(5) 0.045(4) 0.000(4) 0.000 0.000
O5 0.115(9) 0.096(8) 0.028(4) 0.002(4) 0.000 0.000
O6 0.084(4) 0.054(3) 0.047(3) 0.009(3) -0.014(3) -0.012(3)
O7 0.058(4) 0.101(5) 0.053(4) 0.010(4) 0.013(3) -0.002(4)
O9 0.050(3) 0.039(3) 0.029(2) 0.003(2) 0.006(2) -0.002(2)
O10 0.076(4) 0.034(3) 0.032(3) -0.001(2) 0.012(3) -0.015(3)
O11 0.067(4) 0.037(3) 0.048(3) -0.005(2) 0.002(3) 0.010(3)
O12 0.034(3) 0.057(3) 0.057(3) -0.015(3) -0.003(2) 0.007(2)
O13 0.036(3) 0.064(4) 0.081(5) -0.022(3) 0.000(3) 0.002(3)
O14 0.114(7) 0.114(7) 0.075(5) -0.005(5) 0.015(5) 0.060(6)
O15 0.040(3) 0.047(3) 0.028(2) 0.001(2) 0.002(2) -0.001(2)
O16 0.075(5) 0.097(6) 0.142(8) -0.012(6) 0.004(5) 0.019(5)
N2 0.042(5) 0.031(4) 0.046(5) -0.007(4) 0.000 0.000
N4 0.074(5) 0.057(4) 0.044(4) -0.004(3) 0.018(4) 0.009(4)
C1 0.056(4) 0.014(3) 0.035(4) 0.001(2) 0.003(3) -0.014(3)
C2 0.055(4) 0.030(3) 0.040(4) 0.001(3) -0.001(3) -0.008(3)
C3 0.042(4) 0.049(4) 0.035(4) 0.009(3) -0.002(3) -0.012(3)
C4 0.058(5) 0.061(5) 0.049(5) 0.015(4) -0.009(4) -0.019(4)
C5 0.068(6) 0.072(6) 0.055(5) 0.032(5) -0.009(4) -0.033(5)
C6 0.074(6) 0.088(7) 0.048(5) 0.025(5) 0.006(5) -0.025(6)
C7 0.057(5) 0.084(7) 0.057(5) 0.011(5) 0.019(4) -0.008(5)
C8 0.048(4) 0.064(5) 0.033(4) 0.012(4) 0.008(3) -0.012(4)
C9 0.059(5) 0.041(4) 0.043(4) 0.004(3) 0.015(4) -0.001(4)
C10 0.047(4) 0.039(4) 0.035(4) 0.001(3) 0.009(3) -0.010(3)
C11 0.102(7) 0.032(4) 0.043(4) -0.002(3) -0.014(4) 0.018(4)
C12 0.133(10) 0.041(5) 0.056(6) -0.002(4) 0.008(6) 0.017(6)
C13 0.183(15) 0.031(4) 0.067(6) -0.007(4) -0.001(7) 0.018(6)
C14 0.25(2) 0.033(6) 0.102(10) -0.004(6) 0.006(11) 0.046(9)
C15 0.35(5) 0.045(6) 0.124(11) -0.022(7) 0.014(15) 0.032(11)
C16 0.040(4) 0.083(6) 0.036(4) -0.012(4) -0.010(3) 0.014(4)
C17 0.051(5) 0.078(6) 0.065(6) -0.040(5) -0.014(4) 0.020(5)
C18 0.041(5) 0.094(7) 0.073(6) -0.036(6) -0.003(4) 0.011(5)
C19 0.057(6) 0.143(11) 0.090(8) -0.070(8) -0.011(6) 0.034(7)
C20 0.060(7) 0.154(13) 0.109(10) -0.066(10) 0.011(6) 0.025(8)
C21 0.039(6) 0.157(14) 0.178(16) -0.070(12) 0.026(8) 0.009(7)
C22 0.045(6) 0.128(12) 0.170(15) -0.047(11) 0.030(8) 0.008(6)
C23 0.047(5) 0.105(9) 0.094(8) -0.040(7) 0.006(5) 0.005(5)
C24 0.043(5) 0.087(8) 0.128(10) -0.045(7) 0.024(6) -0.007(5)
C25 0.049(5) 0.073(6) 0.054(5) -0.029(5) 0.005(4) 0.004(4)
C26 0.038(3) 0.036(3) 0.024(3) 0.001(3) 0.008(3) -0.001(3)
C27 0.052(5) 0.055(5) 0.036(4) -0.006(3) 0.002(3) 0.012(4)
C28 0.065(4) 0.035(4) 0.030(3) -0.002(3) 0.009(3) 0.009(3)
C29 0.084(7) 0.074(6) 0.030(4) -0.001(4) 0.013(4) 0.018(5)
C30 0.126(8) 0.056(5) 0.026(4) -0.005(3) 0.007(4) 0.021(5)
C31 0.078(7) 0.098(8) 0.048(5) -0.020(6) 0.016(5) -0.019(6)
C32 0.141(14) 0.38(3) 0.105(11) -0.127(16) 0.061(10) -0.177(18)

loop_
_atom_type_symbol
_atom_type_description
_atom_type_scat_dispersion_real
_atom_type_scat_dispersion_imag
_atom_type_scat_source
C C 0.0033 0.0016 'International Tables Vol C Tables 4.2.6.8 and 6.1.1.4'
H H 0.0000 0.0000 'International Tables Vol C Tables 4.2.6.8 and 6.1.1.4'
Dy Dy -0.1892 4.4098 'International Tables Vol C Tables 4.2.6.8 and 6.1.1.4'
N N 0.0061 0.0033 'International Tables Vol C Tables 4.2.6.8 and 6.1.1.4'
O O 0.0106 0.0060 'International Tables Vol C Tables 4.2.6.8 and 6.1.1.4'
Zn Zn 0.2839 1.4301 'International Tables Vol C Tables 4.2.6.8 and 6.1.1.4'

loop_
_geom_angle_atom_site_label_1
_geom_angle_atom_site_label_2
_geom_angle_atom_site_label_3
_geom_angle
_geom_angle_site_symmetry_1
_geom_angle_site_symmetry_3
O11 Dy1 O11 66.6(3) . 11
O11 Dy1 O15 76.06(19) . .
O11 Dy1 O15 111.76(18) 11 .
O11 Dy1 O15 111.77(18) . 11
O11 Dy1 O15 76.07(19) 11 11
O15 Dy1 O15 67.6(2) . 11
O11 Dy1 O9 69.47(18) . 11
O11 Dy1 O9 135.61(19) 11 11
O15 Dy1 O9 62.33(16) . 11
O15 Dy1 O9 127.96(16) 11 11
O11 Dy1 O9 135.61(19) . .
O11 Dy1 O9 69.47(18) 11 .
O15 Dy1 O9 127.96(16) . .
O15 Dy1 O9 62.33(16) 11 .
O9 Dy1 O9 151.7(2) 11 .
O11 Dy1 O3 122.0(2) . .
O11 Dy1 O3 122.0(2) 11 .
O15 Dy1 O3 126.21(18) . .
O15 Dy1 O3 126.21(18) 11 .
O9 Dy1 O3 77.04(12) 11 .
O9 Dy1 O3 77.04(12) . .
O11 Dy1 O4 80.0(2) . .
O11 Dy1 O4 80.0(2) 11 .
O15 Dy1 O4 145.60(12) . .
O15 Dy1 O4 145.60(12) 11 .
O9 Dy1 O4 86.35(12) 11 .
O9 Dy1 O4 86.35(12) . .
O3 Dy1 O4 51.3(3) . .
O11 Dy1 O2 130.8(3) . .
O11 Dy1 O2 156.4(2) 11 .
O15 Dy1 O2 65.8(2) . .
O15 Dy1 O2 81.7(2) 11 .
O9 Dy1 O2 65.9(2) 11 .
O9 Dy1 O2 93.1(2) . .
O3 Dy1 O2 66.2(3) . .
O4 Dy1 O2 115.9(3) . .
O11 Dy1 O2 156.4(2) . 11
O11 Dy1 O2 130.8(3) 11 11
O15 Dy1 O2 81.7(2) . 11
O15 Dy1 O2 65.8(2) 11 11
O9 Dy1 O2 93.1(2) 11 11
O9 Dy1 O2 65.9(2) . 11
O3 Dy1 O2 66.2(3) . 11
O4 Dy1 O2 115.9(3) . 11
O2 Dy1 O2 27.6(4) . 11
O11 Dy1 N2 100.98(18) . .
O11 Dy1 N2 100.98(18) 11 .
O15 Dy1 N2 141.96(13) . .
O15 Dy1 N2 141.96(13) 11 .
O9 Dy1 N2 80.89(11) 11 .
O9 Dy1 N2 80.89(11) . .
O3 Dy1 N2 26.1(2) . .
O4 Dy1 N2 25.2(2) . .
O2 Dy1 N2 91.5(2) . .
O2 Dy1 N2 91.5(2) 11 .
O11 Dy1 Zn1 34.51(14) . .
O11 Dy1 Zn1 96.61(15) 11 .
O15 Dy1 Zn1 46.35(12) . .
O15 Dy1 Zn1 105.14(12) 11 .
O9 Dy1 Zn1 45.34(12) 11 .
O9 Dy1 Zn1 162.65(12) . .
O3 Dy1 Zn1 120.02(4) . .
O4 Dy1 Zn1 101.78(9) . .
O2 Dy1 Zn1 96.9(2) . .
O2 Dy1 Zn1 121.9(2) 11 .
N2 Dy1 Zn1 112.84(6) . .
O13 Dy2 O12 65.44(19) . .
O13 Dy2 O9 106.5(2) . 11
O12 Dy2 O9 74.01(19) . 11
O13 Dy2 O10 72.6(2) . 9_566
O12 Dy2 O10 137.0(2) . 9_566
O9 Dy2 O10 129.09(17) 11 9_566
O13 Dy2 O10 74.0(2) . 11
O12 Dy2 O10 111.18(18) . 11
O9 Dy2 O10 67.33(17) 11 11
O10 Dy2 O10 63.7(2) 9_566 11
O13 Dy2 O15 135.47(18) . .
O12 Dy2 O15 70.14(17) . .
O9 Dy2 O15 62.62(16) 11 .
O10 Dy2 O15 149.57(19) 9_566 .
O10 Dy2 O15 127.22(18) 11 .
O13 Dy2 O7 75.7(2) . .
O12 Dy2 O7 73.3(2) . .
O9 Dy2 O7 142.5(2) 11 .
O10 Dy2 O7 87.8(2) 9_566 .
O10 Dy2 O7 143.3(2) 11 .
O15 Dy2 O7 89.1(2) . .
O13 Dy2 O6 125.9(2) . .
O12 Dy2 O6 120.9(2) . .
O9 Dy2 O6 127.29(19) 11 .
O10 Dy2 O6 77.0(2) 9_566 .
O10 Dy2 O6 127.92(19) 11 .
O15 Dy2 O6 75.44(18) . .
O7 Dy2 O6 59.4(2) . .
O13 Dy2 O2 154.5(3) . .
O12 Dy2 O2 130.6(2) . .
O9 Dy2 O2 67.2(2) 11 .
O10 Dy2 O2 92.0(2) 9_566 .
O10 Dy2 O2 81.0(2) 11 .
O15 Dy2 O2 65.5(2) . .
O7 Dy2 O2 125.1(3) . .
O6 Dy2 O2 67.1(3) . .
O13 Dy2 O1 129.5(2) . .
O12 Dy2 O1 155.84(17) . .
O9 Dy2 O1 82.75(13) 11 .
O10 Dy2 O1 64.4(2) 9_566 .
O10 Dy2 O1 64.1(2) 11 .
O15 Dy2 O1 93.5(2) . .
O7 Dy2 O1 125.62(18) . .
O6 Dy2 O1 68.87(18) . .
O2 Dy2 O1 28.3(3) . .
O13 Dy2 N3 99.7(3) . .
O12 Dy2 N3 98.7(3) . .
O9 Dy2 N3 146.2(4) 11 .
O10 Dy2 N3 78.9(4) 9_566 .
O10 Dy2 N3 142.3(4) 11 .
O15 Dy2 N3 83.7(4) . .
O7 Dy2 N3 29.4(2) . .
O6 Dy2 N3 30.2(2) . .
O2 Dy2 N3 97.0(3) . .
O1 Dy2 N3 97.0(2) . .
O13 Dy2 Zn1 94.20(15) . .
O12 Dy2 Zn1 34.17(14) . .
O9 Dy2 Zn1 45.06(12) 11 .
O10 Dy2 Zn1 164.00(15) 9_566 .
O10 Dy2 Zn1 104.58(12) 11 .
O15 Dy2 Zn1 46.02(12) . .
O7 Dy2 Zn1 97.75(18) . .
O6 Dy2 Zn1 118.73(14) . .
O2 Dy2 Zn1 96.9(2) . .
O1 Dy2 Zn1 121.97(11) . .
N3 Dy2 Zn1 112.9(3) . .
O12 Zn1 O11 154.2(2) . .
O12 Zn1 N4 101.0(3) . .
O11 Zn1 N4 95.9(3) . .
O12 Zn1 O14 95.8(3) . .
O11 Zn1 O14 100.7(3) . .
N4 Zn1 O14 98.8(3) . .
O12 Zn1 O9 80.7(2) . 11
O11 Zn1 O9 76.6(2) . 11
N4 Zn1 O9 158.9(3) . 11
O14 Zn1 O9 102.0(3) . 11
O12 Zn1 O15 76.60(19) . .
O11 Zn1 O15 82.00(19) . .
N4 Zn1 O15 97.6(2) . .
O14 Zn1 O15 163.0(3) . .
O9 Zn1 O15 62.09(16) 11 .
O12 Zn1 Dy1 111.87(15) . .
O11 Zn1 Dy1 42.55(15) . .
N4 Zn1 Dy1 115.7(2) . .
O14 Zn1 Dy1 128.9(2) . .
O9 Zn1 Dy1 46.31(12) 11 .
O15 Zn1 Dy1 44.96(11) . .
O12 Zn1 Dy2 42.48(15) . .
O11 Zn1 Dy2 111.75(15) . .
N4 Zn1 Dy2 125.9(2) . .
O14 Zn1 Dy2 119.0(3) . .
O9 Zn1 Dy2 44.29(12) 11 .
O15 Zn1 Dy2 45.88(12) . .
Dy1 Zn1 Dy2 69.82(2) . .
O13 Zn3 O13 147.7(4) . 3_566
O13 Zn3 O16 99.3(3) . .
O13 Zn3 O16 101.3(3) 3_566 .
O13 Zn3 O16 101.3(3) . 3_566
O13 Zn3 O16 99.3(3) 3_566 3_566
O16 Zn3 O16 100.4(5) . 3_566
O13 Zn3 Dy2 39.87(17) . .
O13 Zn3 Dy2 107.81(18) 3_566 .
O16 Zn3 Dy2 120.6(3) . .
O16 Zn3 Dy2 123.5(3) 3_566 .
O13 Zn3 Dy2 107.81(18) . 3_566
O13 Zn3 Dy2 39.87(17) 3_566 3_566
O16 Zn3 Dy2 123.5(3) . 3_566
O16 Zn3 Dy2 120.6(3) 3_566 3_566
Dy2 Zn3 Dy2 67.97(3) . 3_566
N1 O1 O2 60.0(6) . 3_566
N1 O1 O2 60.0(6) . .
O2 O1 O2 120.0(12) 3_566 .
N1 O1 Dy2 131.70(19) . 3_566
O2 O1 Dy2 75.2(5) 3_566 3_566
O2 O1 Dy2 156.9(5) . 3_566
N1 O1 Dy2 131.71(19) . .
O2 O1 Dy2 156.9(5) 3_566 .
O2 O1 Dy2 75.2(5) . .
Dy2 O1 Dy2 96.6(4) 3_566 .
O2 O2 N1 60.4(4) 11 .
O2 O2 O1 120.0(6) 11 .
N1 O2 O1 59.6(6) . .
O2 O2 Dy2 156.1(2) 11 .
N1 O2 Dy2 132.4(6) . .
O1 O2 Dy2 76.5(6) . .
O2 O2 Dy1 76.2(2) 11 .
N1 O2 Dy1 131.1(6) . .
O1 O2 Dy1 153.0(6) . .
Dy2 O2 Dy1 96.3(3) . .
N2 O3 Dy1 97.8(6) . .
N2 O4 Dy1 97.3(6) . .
N3 O6 Dy2 87.8(7) . .
N3 O7 Dy2 90.1(7) . .
C1 O9 Dy2 117.5(4) . 11
C1 O9 Zn1 116.8(4) . 11
Dy2 O9 Zn1 90.65(17) 11 11
C1 O9 Dy1 126.9(4) . .
Dy2 O9 Dy1 107.23(18) 11 .
Zn1 O9 Dy1 88.36(16) 11 .
C10 O10 Dy2 131.0(4) . 9_566
C10 O10 Dy2 115.6(4) . 11
Dy2 O10 Dy2 108.21(19) 9_566 11
C11 O11 Zn1 127.9(5) . .
C11 O11 Dy1 121.2(5) . .
Zn1 O11 Dy1 102.9(2) . .
C16 O12 Zn1 128.9(6) . .
C16 O12 Dy2 121.1(5) . .
Zn1 O12 Dy2 103.4(2) . .
C25 O13 Zn3 124.8(5) . .
C25 O13 Dy2 124.1(5) . .
Zn3 O13 Dy2 108.4(3) . .
C26 O15 Dy1 116.2(4) . .
C26 O15 Dy2 128.6(4) . .
Dy1 O15 Dy2 106.86(18) . .
C26 O15 Zn1 118.6(4) . .
Dy1 O15 Zn1 88.70(16) . .
Dy2 O15 Zn1 88.10(16) . .
O1 N1 O1 180.0 9_566 .
O1 N1 O2 60.4(4) 9_566 11
O1 N1 O2 119.6(4) . 11
O1 N1 O2 119.6(4) 9_566 3_566
O1 N1 O2 60.4(4) . 3_566
O2 N1 O2 180.0(12) 11 3_566
O1 N1 O2 60.4(4) 9_566 9_566
O1 N1 O2 119.6(4) . 9_566
O2 N1 O2 120.9(9) 11 9_566
O2 N1 O2 59.1(9) 3_566 9_566
O1 N1 O2 119.6(4) 9_566 .
O1 N1 O2 60.4(4) . .
O2 N1 O2 59.1(9) 11 .
O2 N1 O2 120.9(9) 3_566 .
O2 N1 O2 180.0(5) 9_566 .
O5 N2 O4 125.4(9) . .
O5 N2 O3 121.1(9) . .
O4 N2 O3 113.6(8) . .
O5 N2 Dy1 177.1(7) . .
O4 N2 Dy1 57.5(5) . .
O3 N2 Dy1 56.0(5) . .
O7 N3 O8 113.3(12) . .
O7 N3 O6 121.9(11) . .
O8 N3 O6 123.9(13) . .
O7 N3 Dy2 60.5(6) . .
O8 N3 Dy2 173.6(11) . .
O6 N3 Dy2 62.0(6) . .
C31 N4 Zn1 166.6(8) . .
C2 C1 O9 125.1(7) . .
C2 C1 C10 119.2(7) . .
O9 C1 C10 115.6(6) . .
C1 C2 C3 122.1(7) . .
C1 C2 H2 119.0 . .
C3 C2 H2 119.0 . .
C8 C3 C2 119.2(7) . .
C8 C3 C4 118.8(7) . .
C2 C3 C4 122.0(8) . .
C5 C4 C3 120.8(9) . .
C5 C4 H4 119.6 . .
C3 C4 H4 119.6 . .
C4 C5 C6 120.8(8) . .
C4 C5 H5 119.6 . .
C6 C5 H5 119.6 . .
C5 C6 C7 119.7(9) . .
C5 C6 H6 120.1 . .
C7 C6 H6 120.1 . .
C6 C7 C8 120.3(10) . .
C6 C7 H7 119.8 . .
C8 C7 H7 119.8 . .
C3 C8 C9 118.3(7) . .
C3 C8 C7 119.6(8) . .
C9 C8 C7 122.1(8) . .
C10 C9 C8 122.5(8) . .
C10 C9 H9 118.7 . .
C8 C9 H9 118.7 . .
O10 C10 C9 124.8(7) . .
O10 C10 C1 116.6(6) . .
C9 C10 C1 118.6(7) . .
O11 C11 C12 124.3(10) . .
O11 C11 C11 115.5(5) . 11
C12 C11 C11 120.2(7) . 11
C11 C12 C13 120.1(12) . .
C11 C12 H12 119.9 . .
C13 C12 H12 119.9 . .
C13 C13 C14 120.0(10) 11 .
C13 C13 C12 119.6(7) 11 .
C14 C13 C12 120.4(14) . .
C15 C14 C13 119.2(19) . .
C15 C14 H14 120.4 . .
C13 C14 H14 120.4 . .
C15 C15 C14 120.8(12) 11 .
C15 C15 H15 119.6 11 .
C14 C15 H15 119.6 . .
O12 C16 C17 124.0(8) . .
O12 C16 C25 116.3(7) . .
C17 C16 C25 119.5(8) . .
C16 C17 C18 119.4(9) . .
C16 C17 H17 120.3 . .
C18 C17 H17 120.3 . .
C23 C18 C17 120.4(9) . .
C23 C18 C19 118.6(9) . .
C17 C18 C19 121.0(10) . .
C20 C19 C18 119.8(12) . .
C20 C19 H19 120.1 . .
C18 C19 H19 120.1 . .
C19 C20 C21 121.3(11) . .
C19 C20 H20 119.3 . .
C21 C20 H20 119.3 . .
C22 C21 C20 119.4(11) . .
C22 C21 H21 120.3 . .
C20 C21 H21 120.3 . .
C21 C22 C23 121.7(13) . .
C21 C22 H22 119.2 . .
C23 C22 H22 119.2 . .
C18 C23 C24 118.4(9) . .
C18 C23 C22 119.2(10) . .
C24 C23 C22 122.5(11) . .
C25 C24 C23 122.3(10) . .
C25 C24 H24 118.9 . .
C23 C24 H24 118.9 . .
C24 C25 O13 128.0(9) . .
C24 C25 C16 120.0(8) . .
O13 C25 C16 112.1(7) . .
C27 C26 O15 123.1(6) . .
C27 C26 C26 119.8(5) . 11
O15 C26 C26 117.1(3) . 11
C26 C27 C28 121.9(8) . .
C26 C27 H27 119.1 . .
C28 C27 H27 119.1 . .
C28 C28 C29 118.2(6) 11 .
C28 C28 C27 118.3(5) 11 .
C29 C28 C27 123.4(8) . .
C30 C29 C28 121.8(10) . .
C30 C29 H29 119.1 . .
C28 C29 H29 119.1 . .
C29 C30 C30 119.9(6) . 11
C29 C30 H30 120.0 . .
C30 C30 H30 120.0 11 .
N4 C31 C32 175.1(17) . .
C31 C32 H32A 109.5 . .
C31 C32 H32B 109.5 . .
H32A C32 H32B 109.5 . .
C31 C32 H32C 109.5 . .
H32A C32 H32C 109.5 . .
H32B C32 H32C 109.5 . .

loop_
_geom_bond_atom_site_label_1
_geom_bond_atom_site_label_2
_geom_bond_distance
_geom_bond_site_symmetry_2
Dy1 O11 2.334(5) .
Dy1 O11 2.334(5) 11
Dy1 O15 2.377(5) .
Dy1 O15 2.378(5) 11
Dy1 O9 2.433(5) 11
Dy1 O9 2.433(5) .
Dy1 O3 2.452(8) .
Dy1 O4 2.490(8) .
Dy1 O2 2.601(9) .
Dy1 O2 2.601(9) 11
Dy1 N2 2.929(9) .
Dy1 Zn1 3.3639(10) .
Dy2 O13 2.340(6) .
Dy2 O12 2.347(5) .
Dy2 O9 2.361(5) 11
Dy2 O10 2.378(5) 9_566
Dy2 O10 2.403(5) 11
Dy2 O15 2.429(5) .
Dy2 O7 2.458(6) .
Dy2 O6 2.496(6) .
Dy2 O2 2.580(10) .
Dy2 O1 2.594(7) .
Dy2 N3 2.825(15) .
Dy2 Zn1 3.3813(11) .
Zn1 O12 1.952(6) .
Zn1 O11 1.956(6) .
Zn1 N4 2.091(8) .
Zn1 O14 2.118(8) .
Zn1 O9 2.394(5) 11
Zn1 O15 2.434(5) .
Zn3 O13 1.922(6) .
Zn3 O13 1.922(6) 3_566
Zn3 O16 2.096(10) .
Zn3 O16 2.096(10) 3_566
Zn3 Dy2 3.4644(12) 3_566
O1 N1 1.254(11) .
O1 O2 1.265(11) 3_566
O1 O2 1.265(11) .
O1 Dy2 2.594(8) 3_566
O2 O2 1.24(2) 11
O2 N1 1.259(9) .
O3 N2 1.302(10) .
O4 N2 1.258(10) .
O5 N2 1.197(12) .
O6 N3 1.421(12) .
O7 N3 1.388(12) .
O8 N3 1.413(13) .
O9 C1 1.357(8) .
O9 Dy2 2.361(5) 11
O9 Zn1 2.394(5) 11
O10 C10 1.351(9) .
O10 Dy2 2.378(5) 9_566
O10 Dy2 2.403(5) 11
O11 C11 1.355(10) .
O12 C16 1.350(10) .
O13 C25 1.346(10) .
O15 C26 1.364(8) .
N1 O1 1.254(11) 9_566
N1 O2 1.259(9) 11
N1 O2 1.259(9) 3_566
N1 O2 1.259(9) 9_566
N4 C31 1.122(12) .
C1 C2 1.355(10) .
C1 C10 1.450(10) .
C2 C3 1.406(10) .
C2 H2 0.9500 .
C3 C8 1.404(12) .
C3 C4 1.421(11) .
C4 C5 1.381(13) .
C4 H4 0.9500 .
C5 C6 1.382(15) .
C5 H5 0.9500 .
C6 C7 1.405(13) .
C6 H6 0.9500 .
C7 C8 1.415(11) .
C7 H7 0.9500 .
C8 C9 1.412(11) .
C9 C10 1.356(10) .
C9 H9 0.9500 .
C11 C12 1.368(12) .
C11 C11 1.40(2) 11
C12 C13 1.421(16) .
C12 H12 0.9500 .
C13 C13 1.37(3) 11
C13 C14 1.421(15) .
C14 C15 1.38(2) .
C14 H14 0.9500 .
C15 C15 1.38(5) 11
C15 H15 0.9500 .
C16 C17 1.387(12) .
C16 C25 1.428(12) .
C17 C18 1.418(13) .
C17 H17 0.9500 .
C18 C23 1.398(15) .
C18 C19 1.421(13) .
C19 C20 1.366(15) .
C19 H19 0.9500 .
C20 C21 1.401(19) .
C20 H20 0.9500 .
C21 C22 1.338(17) .
C21 H21 0.9500 .
C22 C23 1.416(14) .
C22 H22 0.9500 .
C23 C24 1.405(14) .
C24 C25 1.342(13) .
C24 H24 0.9500 .
C26 C27 1.361(10) .
C26 C26 1.405(14) 11
C27 C28 1.421(11) .
C27 H27 0.9500 .
C28 C28 1.410(16) 11
C28 C29 1.420(11) .
C29 C30 1.367(13) .
C29 H29 0.9500 .
C30 C30 1.39(2) 11
C30 H30 0.9500 .
C31 C32 1.434(16) .
C32 H32A 0.9800 .
C32 H32B 0.9800 .
C32 H32C 0.9800 .

loop_
_geom_torsion_atom_site_label_1
_geom_torsion_atom_site_label_2
_geom_torsion_atom_site_label_3
_geom_torsion_atom_site_label_4
_geom_torsion
_geom_torsion_site_symmetry_1
_geom_torsion_site_symmetry_4
N1 O1 O2 O2 0.002(2) . 11
O2 O1 O2 O2 0.003(2) 3_566 11
Dy2 O1 O2 O2 127.2(16) 3_566 11
Dy2 O1 O2 O2 -161.2(4) . 11
O2 O1 O2 N1 0.002(0) 3_566 .
Dy2 O1 O2 N1 127.2(16) 3_566 .
Dy2 O1 O2 N1 -161.2(4) . .
N1 O1 O2 Dy2 161.2(4) . .
O2 O1 O2 Dy2 161.2(4) 3_566 .
Dy2 O1 O2 Dy2 -71.6(17) 3_566 .
N1 O1 O2 Dy1 -121.7(17) . .
O2 O1 O2 Dy1 -121.7(17) 3_566 .
Dy2 O1 O2 Dy1 5(3) 3_566 .
Dy2 O1 O2 Dy1 77.1(15) . .
O2 O1 N1 O2 180.000(1) 3_566 11
O2 O1 N1 O2 -0.002(0) . 11
Dy2 O1 N1 O2 -155.3(5) 3_566 11
Dy2 O1 N1 O2 24.7(5) . 11
O2 O1 N1 O2 179.998(1) . 3_566
Dy2 O1 N1 O2 24.7(5) 3_566 3_566
Dy2 O1 N1 O2 -155.3(5) . 3_566
O2 O1 N1 O2 0.000(0) 3_566 9_566
O2 O1 N1 O2 179.998(1) . 9_566
Dy2 O1 N1 O2 24.7(5) 3_566 9_566
Dy2 O1 N1 O2 -155.3(5) . 9_566
O2 O1 N1 O2 180.002(1) 3_566 .
Dy2 O1 N1 O2 -155.3(5) 3_566 .
Dy2 O1 N1 O2 24.7(5) . .
O2 O2 N1 O1 0.002(1) 11 9_566
O1 O2 N1 O1 180.000(0) . 9_566
Dy2 O2 N1 O1 154.9(5) . 9_566
Dy1 O2 N1 O1 -30.8(8) . 9_566
O2 O2 N1 O1 180.002(1) 11 .
Dy2 O2 N1 O1 -25.1(5) . .
Dy1 O2 N1 O1 149.2(8) . .
O1 O2 N1 O2 179.998(1) . 11
Dy2 O2 N1 O2 154.9(5) . 11
Dy1 O2 N1 O2 -30.8(8) . 11
O2 O2 N1 O2 180.0 11 3_566
O1 O2 N1 O2 -0.002(1) . 3_566
Dy2 O2 N1 O2 -25.1(4) . 3_566
Dy1 O2 N1 O2 149.2(8) . 3_566
Dy1 O4 N2 O5 180.000(3) . .
Dy1 O4 N2 O3 0.000(2) . .
Dy1 O3 N2 O5 180.000(3) . .
Dy1 O3 N2 O4 0.000(2) . .
Dy2 O7 N3 O8 -178.5(15) . .
Dy2 O7 N3 O6 -9.2(14) . .
Dy2 O6 N3 O7 9.0(14) . .
Dy2 O6 N3 O8 177.2(18) . .
Dy2 O9 C1 C2 157.2(6) 11 .
Zn1 O9 C1 C2 51.1(9) 11 .
Dy1 O9 C1 C2 -58.8(9) . .
Dy2 O9 C1 C10 -20.1(8) 11 .
Zn1 O9 C1 C10 -126.2(5) 11 .
Dy1 O9 C1 C10 123.9(6) . .
O9 C1 C2 C3 -177.4(7) . .
C10 C1 C2 C3 -0.2(11) . .
C1 C2 C3 C8 -1.3(11) . .
C1 C2 C3 C4 178.2(7) . .
C8 C3 C4 C5 -2.1(12) . .
C2 C3 C4 C5 178.3(8) . .
C3 C4 C5 C6 0.9(13) . .
C4 C5 C6 C7 -0.3(15) . .
C5 C6 C7 C8 1.0(15) . .
C2 C3 C8 C9 2.1(11) . .
C4 C3 C8 C9 -177.5(7) . .
C2 C3 C8 C7 -177.6(8) . .
C4 C3 C8 C7 2.8(12) . .
C6 C7 C8 C3 -2.3(14) . .
C6 C7 C8 C9 178.1(9) . .
C3 C8 C9 C10 -1.3(13) . .
C7 C8 C9 C10 178.3(8) . .
Dy2 O10 C10 C9 50.7(11) 9_566 .
Dy2 O10 C10 C9 -158.3(7) 11 .
Dy2 O10 C10 C1 -129.5(6) 9_566 .
Dy2 O10 C10 C1 21.6(8) 11 .
C8 C9 C10 O10 179.7(8) . .
C8 C9 C10 C1 -0.2(12) . .
C2 C1 C10 O10 -178.9(7) . .
O9 C1 C10 O10 -1.5(10) . .
C2 C1 C10 C9 1.0(11) . .
O9 C1 C10 C9 178.4(7) . .
Zn1 O11 C11 C12 39.1(12) . .
Dy1 O11 C11 C12 -177.6(7) . .
Zn1 O11 C11 C11 -140.6(4) . 11
Dy1 O11 C11 C11 2.7(6) . 11
O11 C11 C12 C13 -177.4(8) . .
C11 C11 C12 C13 2.3(12) 11 .
C11 C12 C13 C13 -2.3(12) . 11
C11 C12 C13 C14 178.3(10) . .
C13 C13 C14 C15 0.9(16) 11 .
C12 C13 C14 C15 -179.7(13) . .
C13 C14 C15 C15 -0.9(17) . 11
Zn1 O12 C16 C17 39.8(12) . .
Dy2 O12 C16 C17 -173.9(7) . .
Zn1 O12 C16 C25 -136.3(7) . .
Dy2 O12 C16 C25 10.0(10) . .
O12 C16 C17 C18 -179.4(9) . .
C25 C16 C17 C18 -3.4(15) . .
C16 C17 C18 C23 3.2(17) . .
C16 C17 C18 C19 -178.3(11) . .
C23 C18 C19 C20 -1(2) . .
C17 C18 C19 C20 -179.6(13) . .
C18 C19 C20 C21 2(3) . .
C19 C20 C21 C22 -3(3) . .
C20 C21 C22 C23 3(3) . .
C17 C18 C23 C24 -1.2(19) . .
C19 C18 C23 C24 -179.7(13) . .
C17 C18 C23 C22 179.5(13) . .
C19 C18 C23 C22 1(2) . .
C21 C22 C23 C18 -2(3) . .
C21 C22 C23 C24 178.8(17) . .
C18 C23 C24 C25 -1(2) . .
C22 C23 C24 C25 178.7(14) . .
C23 C24 C25 O13 -178.3(12) . .
C23 C24 C25 C16 0(2) . .
Zn3 O13 C25 C24 -27.2(16) . .
Dy2 O13 C25 C24 173.7(10) . .
Zn3 O13 C25 C16 153.9(6) . .
Dy2 O13 C25 C16 -5.2(11) . .
O12 C16 C25 C24 177.9(10) . .
C17 C16 C25 C24 1.6(16) . .
O12 C16 C25 O13 -3.1(12) . .
C17 C16 C25 O13 -179.4(9) . .
Dy1 O15 C26 C27 -160.4(6) . .
Dy2 O15 C26 C27 56.1(9) . .
Zn1 O15 C26 C27 -56.6(8) . .
Dy1 O15 C26 C26 18.7(4) . 11
Dy2 O15 C26 C26 -124.9(3) . 11
Zn1 O15 C26 C26 122.5(2) . 11
O15 C26 C27 C28 178.8(7) . .
C26 C26 C27 C28 -0.2(9) 11 .
C26 C27 C28 C28 0.2(9) . 11
C26 C27 C28 C29 -178.8(8) . .
C28 C28 C29 C30 -2.2(11) 11 .
C27 C28 C29 C30 176.9(8) . .
C28 C29 C30 C30 2.2(11) . 11
